data_2007005
loop_
_publ_author_name
' Drouin, Marc'
'Couturier, Michel'
'Deslongchamps, Pierre'

_publ_section_title
;
 Crystallographic Evidence of [1,5]Prototropic Shifts Occurring upon
 Transannular Diels--Alder Reaction of a 14-Membered Macrocycle leading
 to a 5\a-Steroid Skeleton
;
_journal_issue 2
_journal_name_full 'Acta Crystallographica Section C'
_journal_page_first 256
_journal_page_last 261
_journal_paper_doi 10.1107/S0108270197013310
_journal_volume 54
_journal_year 1998
_chemical_formula_structural 'C24 H30 O8'
_chemical_formula_sum 'C24 H30 O8'
_chemical_formula_weight 446.48
_chemical_name_systematic
;
(4Z,10E,12Z)-[1R^*^,14S^*^]-1,8,8-Tris(methoxycarbonyl)-5-methyl-3,17-
dioxobicyclo[12.3.0]heptadeca-4,10,12-triene
;
_space_group_IT_number 2
_symmetry_cell_setting triclinic
_symmetry_space_group_name_Hall '-P 1'
_symmetry_space_group_name_H-M 'P -1'
_audit_creation_method SHELXL
_cell_angle_alpha 92.440(7)
_cell_angle_beta 97.574(6)
_cell_angle_gamma 90.558(7)
_cell_formula_units_Z 4
_cell_length_a 7.6575(5)
_cell_length_b 11.9173(9)
_cell_length_c 25.561(2)
_cell_measurement_reflns_used 24
_cell_measurement_temperature 293.0(10)
_cell_measurement_theta_max 40
_cell_measurement_theta_min 30
_cell_volume 2309.9(3)
_computing_cell_refinement 'NRCCAD TRUANG'
_computing_data_collection 'NRCCAD DATCOL (Le Page, White & Gabe, 1986)'
_computing_data_reduction 'NRCVAX DATRD2  (Gabe, Le Page, Charland, Lee & White, 1989)'
_computing_molecular_graphics 'ORTEP in Xtal_GX (Johnson, 1995)'
_computing_publication_material 'SHELXL93 ACTA'
_computing_structure_refinement 'SHELXL93 (Sheldrick, 1993)'
_computing_structure_solution 'NRCVAX SOLVER'
_diffrn_ambient_temperature 293.0(10)
_diffrn_measurement_device 'Nonius CAD-4'
_diffrn_measurement_method '\w/2\q scans'
_diffrn_radiation_monochromator graphite
_diffrn_radiation_source 'fine-focus sealed tube'
_diffrn_radiation_type CuK\a
_diffrn_radiation_wavelength 1.54184
_diffrn_reflns_av_R_equivalents 0.0000
_diffrn_reflns_av_sigmaI/netI 0.0180
_diffrn_reflns_limit_h_max 9
_diffrn_reflns_limit_h_min -9
_diffrn_reflns_limit_k_max 14
_diffrn_reflns_limit_k_min 0
_diffrn_reflns_limit_l_max 31
_diffrn_reflns_limit_l_min -31
_diffrn_reflns_number 9053
_diffrn_reflns_reduction_process
;
Equivalent reflections grouped and averaged (Le Page & Gabe, 1979)
;
_diffrn_reflns_theta_max 71.77
_diffrn_reflns_theta_min 1.75
_diffrn_standards_decay_% <1
_diffrn_standards_interval_count 100
_diffrn_standards_number 2
_exptl_absorpt_coefficient_mu 0.798
_exptl_absorpt_correction_type none
_exptl_crystal_colour colorless
_exptl_crystal_density_diffrn 1.284
_exptl_crystal_density_meas ?
_exptl_crystal_density_method none
_exptl_crystal_description prism
_exptl_crystal_F_000 952
_exptl_crystal_size_max .40
_exptl_crystal_size_mid .25
_exptl_crystal_size_min .25
_refine_diff_density_max .343
_refine_diff_density_min -.350
_refine_ls_extinction_coef 0.0032(3)
_refine_ls_extinction_method SHELXL
_refine_ls_goodness_of_fit_all 1.100
_refine_ls_goodness_of_fit_obs 1.081
_refine_ls_hydrogen_treatment constr
_refine_ls_matrix_type full
_refine_ls_number_parameters 578
_refine_ls_number_reflns 9053
_refine_ls_number_restraints 0
_refine_ls_restrained_S_all 1.100
_refine_ls_restrained_S_obs 1.081
_refine_ls_R_factor_all 0.0644
_refine_ls_R_factor_obs .0507
_refine_ls_shift/esd_max 0.000
_refine_ls_shift/esd_mean 0.000
_refine_ls_structure_factor_coef Fsqd
_refine_ls_weighting_details 'w = 1/[\s^2^(Fo^2^)+(0.0769P)^2^+0.8087P] where P=(Fo^2^+2Fc^2^)/3'
_refine_ls_weighting_scheme calc
_refine_ls_wR_factor_all 0.1575
_refine_ls_wR_factor_obs .1375
_reflns_number_observed 7256
_reflns_number_total 9053
_reflns_observed_criterion >2sigma(I)
_cod_data_source_file fg1350.cif
_cod_data_source_block 1
_cod_depositor_comments
;
The following automatic conversions were performed:
'_symmetry_cell_setting' value 'Triclinic' changed to 'triclinic'
according to '/home/saulius/struct/CIF-dictionaries/cif_core.dic'
dictionary named 'cif_core.dic' version 2.4.1 from 2010-06-29.

Automatic conversion script
Id: cif_fix_enum 1527 2010-12-29 10:47:43Z saulius 

The following automatic conversions were performed:

'_symmetry_cell_setting' value 'Triclinic' changed to 'triclinic'
according to /home/saulius/struct/CIF-dictionaries/cif_core.dic
dictionary named 'cif_core.dic' version 2.4.1 from 2010-06-29.

Automatic conversion script
Id: cif_fix_values 1715 2011-07-08 13:25:40Z adriana 

The following automatic conversions were performed:

'_exptl_crystal_density_meas' value 'not measured' was changed to '?'
- the value is perceived as not measured.

Automatic conversion script
Id: cif_fix_values 3008 2015-01-20 13:52:24Z robertas 

The following automatic conversions were performed:

'_refine_ls_weighting_scheme' value 'calc w =
1/[\s^2^(Fo^2^)+(0.0769P)^2^+0.8087P] where P=(Fo^2^+2Fc^2^)/3' was
changed to 'calc'. New tag '_refine_ls_weighting_details' was
created. The value of the new tag was set to 'w =
1/[\s^2^(Fo^2^)+(0.0769P)^2^+0.8087P] where P=(Fo^2^+2Fc^2^)/3'.

Automatic conversion script
Id: cif_fix_values 3143 2015-03-26 13:38:13Z robertas 
;
_cod_database_code 2007005

loop_
_symmetry_equiv_pos_as_xyz
'x, y, z'
'-x, -y, -z'

loop_
_atom_site_aniso_label
_atom_site_aniso_U_11
_atom_site_aniso_U_22
_atom_site_aniso_U_33
_atom_site_aniso_U_12
_atom_site_aniso_U_13
_atom_site_aniso_U_23
C1 .0667(14) .0432(11) .0518(12) .0070(10) .0202(10) .0055(9)
C2 .0564(12) .0385(10) .0455(11) .0022(9) .0130(9) .0026(8)
C3 .0539(11) .0370(10) .0411(10) .0061(8) .0109(9) .0024(8)
C4 .0632(13) .0369(10) .0475(11) .0011(9) .0118(10) .0023(8)
C5 .0531(12) .0455(11) .0518(12) -.0033(9) .0158(9) .0014(9)
C6 .0477(11) .0442(11) .0500(11) -.0007(9) .0129(9) .0042(9)
C7 .0393(10) .0464(11) .0593(13) -.0027(8) .0158(9) .0027(9)
C8 .0354(9) .0443(10) .0541(12) -.0036(8) .0055(8) .0012(9)
C9 .0382(10) .0438(10) .0502(11) -.0087(8) .0029(8) .0049(8)
C10 .0407(10) .0467(11) .0452(11) -.0017(8) .0061(8) -.0015(8)
C11 .0396(10) .0445(11) .0534(12) -.0038(8) .0020(9) -.0022(9)
C12 .0378(9) .0393(10) .0432(10) -.0024(8) .0030(8) -.0029(8)
C13 .0345(9) .0374(9) .0395(9) -.0027(7) .0040(7) -.0029(7)
C14 .0360(9) .0379(9) .0447(10) -.0018(7) .0038(8) -.0009(8)
C15 .0528(12) .0439(11) .0546(12) -.0046(9) .0028(10) -.0107(9)
C16 .0549(12) .0559(13) .0476(12) .0030(10) .0091(10) -.0109(10)
C17 .0354(9) .0515(11) .0411(10) .0013(8) .0041(8) .0008(8)
C18 .065(2) .080(2) .0606(15) -.0189(13) -.0090(12) -.0059(13)
C19 .0522(11) .0457(11) .0421(10) .0045(9) .0092(9) .0031(8)
C20 .079(2) .066(2) .069(2) .0287(14) .0231(14) -.0003(13)
C21 .0548(12) .0453(11) .0431(10) .0078(9) .0141(9) .0034(8)
C22 .0587(15) .091(2) .072(2) .0086(14) -.0063(13) .0006(15)
C23 .0375(9) .0382(10) .0456(10) -.0008(8) .0053(8) -.0020(8)
C24 .0526(13) .078(2) .074(2) .0213(12) -.0157(12) -.0057(13)
O1 .0467(9) .0662(12) .153(2) .0137(8) -.0165(11) -.0468(13)
O2 .0579(9) .0757(11) .0589(10) -.0158(8) .0191(8) .0049(8)
O3 .1007(15) .0618(11) .0846(13) .0103(10) .0550(12) .0132(9)
O4 .0789(11) .0462(8) .0609(9) .0190(8) .0278(8) .0055(7)
O5 .0824(12) .0518(10) .0812(12) .0210(9) -.0023(10) .0033(8)
O6 .0619(10) .0536(9) .0605(10) .0054(7) -.0038(8) -.0015(7)
O7 .0634(10) .0631(10) .0685(10) .0220(8) -.0055(8) -.0185(8)
O8 .0496(8) .0605(9) .0536(9) .0141(7) -.0091(7) -.0083(7)
C1' .0564(12) .0461(11) .0421(10) .0002(9) .0136(9) -.0015(8)
C2' .0481(11) .0403(10) .0401(10) .0008(8) .0084(8) -.0023(8)
C3' .0444(10) .0406(10) .0376(9) -.0023(8) .0079(8) -.0045(8)
C4' .0507(11) .0420(10) .0402(10) .0007(8) .0051(8) -.0049(8)
C5' .0457(11) .0459(11) .0454(11) .0038(8) .0087(9) -.0023(8)
C6' .0415(10) .0446(10) .0459(11) .0016(8) .0078(8) -.0047(8)
C7' .0372(10) .0481(11) .0513(11) .0013(8) .0091(8) -.0067(9)
C8' .0322(9) .0472(11) .0539(12) .0019(8) .0009(8) -.0067(9)
C9' .0393(10) .0517(12) .0472(11) .0089(9) .0037(8) -.0085(9)
C10' .0395(10) .0493(11) .0420(10) .0040(8) .0080(8) -.0002(8)
C11' .0389(10) .0484(11) .0457(11) .0031(8) .0029(8) -.0019(9)
C12' .0374(9) .0426(10) .0434(10) .0009(8) .0028(8) .0032(8)
C13' .0324(8) .0366(9) .0368(9) -.0022(7) .0015(7) .0003(7)
C14' .0368(9) .0374(9) .0421(10) -.0016(7) -.0005(8) -.0031(8)
C15' .0624(13) .0359(10) .0580(13) -.0003(9) -.0060(10) .0051(9)
C16' .073(2) .0562(13) .0538(13) -.0090(11) .0096(11) .0164(10)
C17' .0372(9) .0526(11) .0398(10) -.0068(8) .0026(8) -.0001(8)
C18' .067(2) .078(2) .0570(14) .0295(13) .0003(12) .0038(12)
C21' .0493(11) .0482(11) .0388(10) -.0005(9) .0070(8) .0011(8)
C20' .082(2) .073(2) .077(2) -.0240(14) .0315(15) .0041(14)
C19' .0487(11) .0486(11) .0418(10) -.0023(9) .0082(9) -.0025(8)
C22' .0597(15) .093(2) .062(2) -.0227(14) -.0122(12) .0049(14)
C23' .0364(9) .0366(9) .0427(10) -.0023(7) .0036(8) .0004(8)
C24' .0466(13) .083(2) .079(2) -.0190(12) -.0154(12) -.0052(14)
O1' .0432(9) .0644(11) .126(2) -.0103(8) -.0104(10) .0302(11)
O2' .0630(10) .0827(12) .0544(9) .0134(9) .0203(8) -.0008(8)
O3' .1043(15) .0830(13) .0613(11) -.0284(11) .0458(11) -.0237(9)
O4' .0706(10) .0561(9) .0560(9) -.0187(8) .0220(8) -.0060(7)
O5' .0765(12) .0609(11) .0869(13) .0071(9) -.0199(10) .0131(9)
O6' .0593(9) .0556(9) .0536(9) -.0135(7) -.0096(7) .0036(7)
O7' .0598(10) .0584(10) .0767(11) -.0228(8) -.0056(8) .0208(8)
O8' .0463(8) .0606(9) .0568(9) -.0139(7) -.0133(7) .0084(7)

loop_
_atom_site_label
_atom_site_fract_x
_atom_site_fract_y
_atom_site_fract_z
_atom_site_U_iso_or_equiv
_atom_site_thermal_displace_type
_atom_site_calc_flag
_atom_site_refinement_flags
_atom_site_occupancy
_atom_site_disorder_group
_atom_site_type_symbol
C1 .3025(3) .8890(2) .71034(9) .0527(5) Uani d . 1 . C
H1A .3561 .9483 .7345 .063 Uiso calc . 1 . H
H1B .2072 .9212 .6872 .063 Uiso calc . 1 . H
C2 .4405(3) .8417(2) .67723(8) .0462(5) Uani d . 1 . C
H2A .3928 .7737 .6582 .055 Uiso calc . 1 . H
H2B .5437 .8212 .7009 .055 Uiso calc . 1 . H
C3 .4981(3) .9231(2) .63723(8) .0435(4) Uani d . 1 . C
C4 .5836(3) 1.0325(2) .66438(8) .0488(5) Uani d . 1 . C
H4A .6106 1.0823 .6374 .059 Uiso calc . 1 . H
H4B .4991 1.0698 .6840 .059 Uiso calc . 1 . H
C5 .7479(3) 1.0136(2) .70101(9) .0494(5) Uani d . 1 . C
H5 .8473 .9923 .6859 .059 Uiso calc . 1 . H
C6 .7644(3) 1.0246(2) .75325(8) .0466(5) Uani d . 1 . C
H6 .6664 1.0482 .7684 .056 Uiso calc . 1 . H
C7 .9238(3) 1.0025(2) .78859(9) .0475(5) Uani d . 1 . C
H7 1.0284 1.0005 .7738 .057 Uiso calc . 1 . H
C8 .9354(3) .9848(2) .83997(8) .0447(4) Uani d . 1 . C
H8 1.0473 .9732 .8578 .054 Uiso calc . 1 . H
C9 .2854(3) .7835(2) .79142(8) .0443(4) Uani d . 1 . C
H9 .2364 .7229 .8065 .053 Uiso calc . 1 . H
C10 .2296(3) .7988(2) .74122(8) .0443(4) Uani d . 1 . C
C11 .4192(3) .8534(2) .82650(9) .0463(5) Uani d . 1 . C
C12 .5974(2) .8028(2) .83856(8) .0405(4) Uani d . 1 . C
H12A .6534 .8018 .8066 .049 Uiso calc . 1 . H
H12B .5814 .7254 .8474 .049 Uiso calc . 1 . H
C13 .7238(2) .8609(2) .88317(7) .0374(4) Uani d . 1 . C
C14 .7847(2) .9820(2) .87172(8) .0398(4) Uani d . 1 . C
H14 .6847 1.0187 .8518 .048 Uiso calc . 1 . H
C15 .8218(3) 1.0423(2) .92665(9) .0512(5) Uani d . 1 . C
H15A .9406 1.0278 .9430 .061 Uiso calc . 1 . H
H15B .8080 1.1228 .9239 .061 Uiso calc . 1 . H
C16 .6873(3) .9944(2) .95866(9) .0529(5) Uani d . 1 . C
H16A .7378 .9887 .9953 .064 Uiso calc . 1 . H
H16B .5847 1.0419 .9573 .064 Uiso calc . 1 . H
C17 .6374(2) .8799(2) .93389(8) .0427(4) Uani d . 1 . C
C18 .0901(4) .7230(2) .71110(11) .0704(7) Uani d . 1 . C
H18A .0657 .7462 .6754 .106 Uiso calc . 1 . H
H18B -.0154 .7273 .7276 .106 Uiso calc . 1 . H
H18C .1308 .6471 .7110 .106 Uiso calc . 1 . H
C19 .6290(3) .8701(2) .60302(8) .0463(5) Uani d . 1 . C
C20 .7685(4) .7057(2) .57644(11) .0699(7) Uani d . 1 . C
H20A .7732 .6273 .5837 .105 Uiso calc . 1 . H
H20B .8841 .7388 .5846 .105 Uiso calc . 1 . H
H20C .7267 .7140 .5397 .105 Uiso calc . 1 . H
C21 .3381(3) .9535(2) .59841(8) .0470(5) Uani d . 1 . C
C22 .1209(4) .8853(3) .53029(12) .0755(8) Uani d . 1 . C
H22A .0797 .8157 .5123 .113 Uiso calc . 1 . H
H22B .1586 .9352 .5053 .113 Uiso calc . 1 . H
H22C .0274 .9190 .5467 .113 Uiso calc . 1 . H
C23 .8813(2) .7847(2) .89475(8) .0406(4) Uani d . 1 . C
C24 1.1217(3) .7369(2) .95726(11) .0705(7) Uani d . 1 . C
H24A 1.1771 .7603 .9920 .106 Uiso calc . 1 . H
H24B 1.2047 .7436 .9324 .106 Uiso calc . 1 . H
H24C 1.0827 .6601 .9573 .106 Uiso calc . 1 . H
O1 .3831(2) .9433(2) .84491(10) .0927(8) Uani d . 1 . O
O2 .5440(2) .8114(2) .95020(7) .0632(4) Uani d . 1 . O
O3 .7005(3) .9230(2) .57302(8) .0782(6) Uani d . 1 . O
O4 .6497(2) .76136(13) .60852(6) .0601(4) Uani d . 1 . O
O5 .2817(3) 1.04592(15) .59283(8) .0728(5) Uani d . 1 . O
O6 .2682(2) .86374(14) .57047(7) .0599(4) Uani d . 1 . O
O7 .9211(2) .71241(15) .86488(7) .0667(5) Uani d . 1 . O
O8 .9711(2) .80772(14) .94224(6) .0562(4) Uani d . 1 . O
C1' .2254(3) .6196(2) .30073(8) .0477(5) Uani d . 1 . C
H1'1 .1722 .6807 .2807 .057 Uiso calc . 1 . H
H1'2 .3272 .6497 .3239 .057 Uiso calc . 1 . H
C2' .0922(3) .5720(2) .33421(8) .0427(4) Uani d . 1 . C
H2'1 .1348 .5010 .3476 .051 Uiso calc . 1 . H
H2'2 -.0188 .5573 .3118 .051 Uiso calc . 1 . H
C3' .0598(3) .6510(2) .38099(7) .0408(4) Uani d . 1 . C
C4' -.0165(3) .7649(2) .36272(8) .0446(4) Uani d . 1 . C
H4'1 -.0308 .8125 .3935 .054 Uiso calc . 1 . H
H4'2 .0665 .8019 .3433 .054 Uiso calc . 1 . H
C5' -.1902(3) .7518(2) .32845(8) .0455(4) Uani d . 1 . C
H5' -.2884 .7365 .3450 .055 Uiso calc . 1 . H
C6' -.2161(3) .7602(2) .27651(8) .0440(4) Uani d . 1 . C
H6' -.1198 .7789 .2598 .053 Uiso calc . 1 . H
C7' -.3859(3) .7420(2) .24389(8) .0455(5) Uani d . 1 . C
H7' -.4842 .7401 .2617 .055 Uiso calc . 1 . H
C8' -.4162(2) .7279(2) .19153(8) .0451(5) Uani d . 1 . C
H8' -.5328 .7173 .1765 .054 Uiso calc . 1 . H
C9' .2157(3) .5200(2) .21303(8) .0465(5) Uani d . 1 . C
H9' .2548 .4601 .1934 .056 Uiso calc . 1 . H
C10' .2839(3) .5309(2) .26334(8) .0434(4) Uani d . 1 . C
C11' .0827(3) .5940(2) .18455(8) .0447(4) Uani d . 1 . C
C12' -.1000(2) .5443(2) .17216(8) .0413(4) Uani d . 1 . C
H12C -.1488 .5384 .2051 .050 Uiso calc . 1 . H
H12D -.0907 .4686 .1574 .050 Uiso calc . 1 . H
C13' -.2307(2) .60767(15) .13414(7) .0356(4) Uani d . 1 . C
C14' -.2798(2) .7273(2) .15466(7) .0394(4) Uani d . 1 . C
H14' -.1724 .7624 .1738 .047 Uiso calc . 1 . H
C15' -.3294(3) .7919(2) .10414(9) .0533(5) Uani d . 1 . C
H15C -.4516 .7774 .0897 .064 Uiso calc . 1 . H
H15D -.3119 .8721 .1113 .064 Uiso calc . 1 . H
C16' -.2073(4) .7481(2) .06633(10) .0607(6) Uani d . 1 . C
H16C -.2662 .7463 .0303 .073 Uiso calc . 1 . H
H16D -.1030 .7958 .0686 .073 Uiso calc . 1 . H
C17' -.1581(3) .6322(2) .08231(8) .0435(4) Uani d . 1 . C
C18' .4221(4) .4539(2) .28669(10) .0678(7) Uani d . 1 . C
H18D .4550 .4748 .3234 .102 Uiso calc . 1 . H
H18E .5234 .4590 .2684 .102 Uiso calc . 1 . H
H18F .3769 .3781 .2833 .102 Uiso calc . 1 . H
C19' -.0668(3) .6008(2) .41630(8) .0463(5) Uani d . 1 . C
C20' -.2572(4) .4528(2) .43039(12) .0754(8) Uani d . 1 . C
H20D -.3035 .3832 .4136 .113 Uiso calc . 1 . H
H20E -.3525 .5026 .4348 .113 Uiso calc . 1 . H
H20F -.1932 .4388 .4643 .113 Uiso calc . 1 . H
C21' .2342(3) .6631(2) .41780(8) .0454(4) Uani d . 1 . C
C22' .4584(4) .7824(3) .46112(11) .0736(8) Uani d . 1 . C
H22D .4907 .8606 .4643 .110 Uiso calc . 1 . H
H22E .5495 .7405 .4471 .110 Uiso calc . 1 . H
H22F .4435 .7562 .4953 .110 Uiso calc . 1 . H
C23' -.3955(2) .5329(2) .12009(7) .0388(4) Uani d . 1 . C
C24' -.6515(3) .4978(3) .05894(12) .0723(7) Uani d . 1 . C
H24D -.7116 .5278 .0274 .108 Uiso calc . 1 . H
H24E -.7274 .5002 .0860 .108 Uiso calc . 1 . H
H24F -.6201 .4214 .0518 .108 Uiso calc . 1 . H
O1' .1218(2) .6858(2) .17101(9) .0791(6) Uani d . 1 . O
O2' -.0753(2) .5659(2) .05922(7) .0656(5) Uani d . 1 . O
O3' -.0950(3) .6462(2) .45667(7) .0807(6) Uani d . 1 . O
O4' -.1397(2) .50413(14) .39770(6) .0600(4) Uani d . 1 . O
O5' .3086(3) .5840(2) .43726(8) .0772(6) Uani d . 1 . O
O6' .2944(2) .76694(13) .42585(6) .0578(4) Uani d . 1 . O
O7' -.4325(2) .45597(14) .14521(7) .0659(5) Uani d . 1 . O
O8' -.4930(2) .56427(14) .07668(6) .0563(4) Uani d . 1 . O

loop_
_atom_type_symbol
_atom_type_description
_atom_type_scat_dispersion_real
_atom_type_scat_dispersion_imag
_atom_type_scat_source
C C .0181 .0091 'International Tables Vol C Tables 4.2.6.8 and 6.1.1.4'
H H .0000 .0000 'International Tables Vol C Tables 4.2.6.8 and 6.1.1.4'
O O .0492 .0322 'International Tables Vol C Tables 4.2.6.8 and 6.1.1.4'

loop_
_geom_angle_atom_site_label_1
_geom_angle_atom_site_label_2
_geom_angle_atom_site_label_3
_geom_angle
_geom_angle_publ_flag
C10 C1 C2 111.2(2) no
C10 C1 H1A 109.4 no
C2 C1 H1A 109.4 no
C10 C1 H1B 109.4 no
C2 C1 H1B 109.4 no
H1A C1 H1B 108.0 no
C1 C2 C3 114.4(2) no
C1 C2 H2A 108.7 no
C3 C2 H2A 108.7 no
C1 C2 H2B 108.7 no
C3 C2 H2B 108.7 no
H2A C2 H2B 107.6 no
C21 C3 C19 105.4(2) no
C21 C3 C2 109.5(2) no
C19 C3 C2 112.6(2) no
C21 C3 C4 108.8(2) no
C19 C3 C4 107.9(2) no
C2 C3 C4 112.4(2) no
C5 C4 C3 113.6(2) no
C5 C4 H4A 108.8 no
C3 C4 H4A 108.9 no
C5 C4 H4B 108.9 no
C3 C4 H4B 108.9 no
H4A C4 H4B 107.7 no
C6 C5 C4 125.5(2) no
C6 C5 H5 117.2 no
C4 C5 H5 117.2 no
C5 C6 C7 125.0(2) no
C5 C6 H6 117.5 no
C7 C6 H6 117.5 no
C8 C7 C6 126.7(2) no
C8 C7 H7 116.7 no
C6 C7 H7 116.7 no
C7 C8 C14 125.9(2) no
C7 C8 H8 117.1 no
C14 C8 H8 117.1 no
C10 C9 C11 126.6(2) no
C10 C9 H9 116.7 no
C11 C9 H9 116.7 no
C9 C10 C18 120.7(2) no
C9 C10 C1 123.2(2) no
C18 C10 C1 116.1(2) no
O1 C11 C9 121.4(2) no
O1 C11 C12 122.6(2) no
C9 C11 C12 115.9(2) no
C11 C12 C13 116.6(2) no
C11 C12 H12A 108.1 no
C13 C12 H12A 108.1 no
C11 C12 H12B 108.1 no
C13 C12 H12B 108.1 no
H12A C12 H12B 107.3 no
C23 C13 C12 107.27(15) no
C23 C13 C17 109.0(2) no
C12 C13 C17 112.0(2) no
C23 C13 C14 110.88(15) no
C12 C13 C14 114.8(2) no
C17 C13 C14 102.85(15) no
C8 C14 C15 114.5(2) no
C8 C14 C13 114.0(2) no
C15 C14 C13 104.4(2) no
C8 C14 H14 107.9 no
C15 C14 H14 107.9 no
C13 C14 H14 107.9 no
C16 C15 C14 105.5(2) no
C16 C15 H15A 110.6 no
C14 C15 H15A 110.6 no
C16 C15 H15B 110.6 no
C14 C15 H15B 110.6 no
H15A C15 H15B 108.8 no
C17 C16 C15 105.9(2) no
C17 C16 H16A 110.6 no
C15 C16 H16A 110.6 no
C17 C16 H16B 110.6 no
C15 C16 H16B 110.6 no
H16A C16 H16B 108.7 no
O2 C17 C16 126.4(2) no
O2 C17 C13 123.6(2) no
C16 C17 C13 110.0(2) no
C10 C18 H18A 109.5 no
C10 C18 H18B 109.5 no
H18A C18 H18B 109.5 no
C10 C18 H18C 109.5 no
H18A C18 H18C 109.5 no
H18B C18 H18C 109.5 no
O3 C19 O4 123.6(2) no
O3 C19 C3 122.5(2) no
O4 C19 C3 113.9(2) no
O4 C20 H20A 109.5 no
O4 C20 H20B 109.5 no
H20A C20 H20B 109.5 no
O4 C20 H20C 109.5 no
H20A C20 H20C 109.5 no
H20B C20 H20C 109.5 no
O5 C21 O6 123.1(2) no
O5 C21 C3 125.3(2) no
O6 C21 C3 111.6(2) no
O6 C22 H22A 109.5 no
O6 C22 H22B 109.5 no
H22A C22 H22B 109.5 no
O6 C22 H22C 109.5 no
H22A C22 H22C 109.5 no
H22B C22 H22C 109.5 no
O7 C23 O8 123.4(2) no
O7 C23 C13 124.4(2) no
O8 C23 C13 112.2(2) no
O8 C24 H24A 109.5 no
O8 C24 H24B 109.5 no
H24A C24 H24B 109.5 no
O8 C24 H24C 109.5 no
H24A C24 H24C 109.5 no
H24B C24 H24C 109.5 no
C19 O4 C20 116.8(2) no
C21 O6 C22 115.6(2) no
C23 O8 C24 116.0(2) no
C10' C1' C2' 111.5(2) no
C10' C1' H1'1 109.3 no
C2' C1' H1'1 109.3 no
C10' C1' H1'2 109.3 no
C2' C1' H1'2 109.3 no
H1'1 C1' H1'2 108.0 no
C1' C2' C3' 113.3(2) no
C1' C2' H2'1 108.9 no
C3' C2' H2'1 108.9 no
C1' C2' H2'2 108.9 no
C3' C2' H2'2 108.9 no
H2'1 C2' H2'2 107.7 no
C21' C3' C2' 107.1(2) no
C21' C3' C19' 103.3(2) no
C2' C3' C19' 113.3(2) no
C21' C3' C4' 113.3(2) no
C2' C3' C4' 112.2(2) no
C19' C3' C4' 107.4(2) no
C5' C4' C3' 112.6(2) no
C5' C4' H4'1 109.1 no
C3' C4' H4'1 109.1 no
C5' C4' H4'2 109.1 no
C3' C4' H4'2 109.1 no
H4'1 C4' H4'2 107.8 no
C6' C5' C4' 125.5(2) no
C6' C5' H5' 117.2 no
C4' C5' H5' 117.2 no
C5' C6' C7' 124.2(2) no
C5' C6' H6' 117.9 no
C7' C6' H6' 117.9 no
C8' C7' C6' 127.4(2) no
C8' C7' H7' 116.3 no
C6' C7' H7' 116.3 no
C7' C8' C14' 126.0(2) no
C7' C8' H8' 117.0 no
C14' C8' H8' 117.0 no
C10' C9' C11' 126.7(2) no
C10' C9' H9' 116.7 no
C11' C9' H9' 116.7 no
C9' C10' C18' 121.5(2) no
C9' C10' C1' 122.6(2) no
C18' C10' C1' 115.8(2) no
O1' C11' C9' 121.8(2) no
O1' C11' C12' 122.9(2) no
C9' C11' C12' 115.3(2) no
C11' C12' C13' 116.6(2) no
C11' C12' H12C 108.1 no
C13' C12' H12C 108.1 no
C11' C12' H12D 108.1 no
C13' C12' H12D 108.1 no
H12C C12' H12D 107.3 no
C12' C13' C23' 107.52(15) no
C12' C13' C17' 112.5(2) no
C23' C13' C17' 107.69(15) no
C12' C13' C14' 115.34(15) no
C23' C13' C14' 110.99(14) no
C17' C13' C14' 102.56(15) no
C8' C14' C15' 114.9(2) no
C8' C14' C13' 114.5(2) no
C15' C14' C13' 104.3(2) no
C8' C14' H14' 107.6 no
C15' C14' H14' 107.6 no
C13' C14' H14' 107.6 no
C16' C15' C14' 104.8(2) no
C16' C15' H15C 110.8 no
C14' C15' H15C 110.8 no
C16' C15' H15D 110.8 no
C14' C15' H15D 110.8 no
H15C C15' H15D 108.9 no
C17' C16' C15' 106.5(2) no
C17' C16' H16C 110.4 no
C15' C16' H16C 110.4 no
C17' C16' H16D 110.4 no
C15' C16' H16D 110.4 no
H16C C16' H16D 108.6 no
O2' C17' C16' 126.8(2) no
O2' C17' C13' 123.6(2) no
C16' C17' C13' 109.7(2) no
C10' C18' H18D 109.5 no
C10' C18' H18E 109.5 no
H18D C18' H18E 109.5 no
C10' C18' H18F 109.5 no
H18D C18' H18F 109.5 no
H18E C18' H18F 109.5 no
O5' C21' O6' 123.4(2) no
O5' C21' C3' 122.4(2) no
O6' C21' C3' 114.2(2) no
O4' C20' H20D 109.5 no
O4' C20' H20E 109.5 no
H20D C20' H20E 109.5 no
O4' C20' H20F 109.5 no
H20D C20' H20F 109.5 no
H20E C20' H20F 109.5 no
O3' C19' O4' 123.6(2) no
O3' C19' C3' 122.4(2) no
O4' C19' C3' 114.0(2) no
O6' C22' H22D 109.5 no
O6' C22' H22E 109.5 no
H22D C22' H22E 109.5 no
O6' C22' H22F 109.5 no
H22D C22' H22F 109.5(3) no
H22E C22' H22F 109.5(3) no
O7' C23' O8' 123.9(2) no
O7' C23' C13' 124.4(2) no
O8' C23' C13' 111.7(2) no
O8' C24' H24D 109.5 no
O8' C24' H24E 109.5 no
H24D C24' H24E 109.5 no
O8' C24' H24F 109.5 no
H24D C24' H24F 109.5 no
H24E C24' H24F 109.5 no
C19' O4' C20' 115.7(2) no
C21' O6' C22' 116.0(2) no
C23' O8' C24' 116.5(2) no

loop_
_geom_bond_atom_site_label_1
_geom_bond_atom_site_label_2
_geom_bond_site_symmetry_2
_geom_bond_distance
_geom_bond_publ_flag
C1 C10 . 1.506(3) no
C1 C2 . 1.535(3) no
C1 H1A . .970 no
C1 H1B . .970 no
C2 C3 . 1.541(3) no
C2 H2A . .970 no
C2 H2B . .970 no
C3 C21 . 1.528(3) no
C3 C19 . 1.537(3) no
C3 C4 . 1.549(3) no
C4 C5 . 1.492(3) no
C4 H4A . .970 no
C4 H4B . .970 no
C5 C6 . 1.325(3) no
C5 H5 . .930 no
C6 C7 . 1.453(3) no
C6 H6 . .930 no
C7 C8 . 1.330(3) no
C7 H7 . .930 no
C8 C14 . 1.497(3) no
C8 H8 . .930 no
C9 C10 . 1.319(3) no
C9 C11 . 1.492(3) no
C9 H9 . .930 no
C10 C18 . 1.501(3) no
C11 O1 . 1.201(3) no
C11 C12 . 1.497(3) no
C12 C13 . 1.531(3) no
C12 H12A . .970 no
C12 H12B . .970 no
C13 C23 . 1.523(3) no
C13 C17 . 1.541(3) no
C13 C14 . 1.564(3) no
C14 C15 . 1.541(3) no
C14 H14 . .980 no
C15 C16 . 1.519(3) no
C15 H15A . .970 no
C15 H15B . .970 no
C16 C17 . 1.504(3) no
C16 H16A . .970 no
C16 H16B . .970 no
C17 O2 . 1.203(2) no
C18 H18A . .960 no
C18 H18B . .960 no
C18 H18C . .960 no
C19 O3 . 1.196(3) no
C19 O4 . 1.319(3) no
C20 O4 . 1.450(3) no
C20 H20A . .960 no
C20 H20B . .960 no
C20 H20C . .960 no
C21 O5 . 1.195(3) no
C21 O6 . 1.328(3) no
C22 O6 . 1.454(3) no
C22 H22A . .960 no
C22 H22B . .960 no
C22 H22C . .960 no
C23 O7 . 1.195(2) no
C23 O8 . 1.331(2) no
C24 O8 . 1.456(3) no
C24 H24A . .960 no
C24 H24B . .960 no
C24 H24C . .960 no
C1' C10' . 1.506(3) no
C1' C2' . 1.535(3) no
C1' H1'1 . .970 no
C1' H1'2 . .970 no
C2' C3' . 1.538(3) no
C2' H2'1 . .970 no
C2' H2'2 . .970 no
C3' C21' . 1.531(3) no
C3' C19' . 1.542(3) no
C3' C4' . 1.548(3) no
C4' C5' . 1.496(3) no
C4' H4'1 . .970 no
C4' H4'2 . .970 no
C5' C6' . 1.324(3) no
C5' H5' . .930 no
C6' C7' . 1.458(3) no
C6' H6' . .930 no
C7' C8' . 1.331(3) no
C7' H7' . .930 no
C8' C14' . 1.496(3) no
C8' H8' . .930 no
C9' C10' . 1.323(3) no
C9' C11' . 1.490(3) no
C9' H9' . .930 no
C10' C18' . 1.489(3) no
C11' O1' . 1.208(3) no
C11' C12' . 1.503(3) no
C12' C13' . 1.529(3) no
C12' H12C . .970 no
C12' H12D . .970 no
C13' C23' . 1.532(2) no
C13' C17' . 1.541(3) no
C13' C14' . 1.565(3) no
C14' C15' . 1.538(3) no
C14' H14' . .980 no
C15' C16' . 1.512(4) no
C15' H15C . .970 no
C15' H15D . .970 no
C16' C17' . 1.495(3) no
C16' H16C . .970 no
C16' H16D . .970 no
C17' O2' . 1.201(3) no
C18' H18D . .960 no
C18' H18E . .960 no
C18' H18F . .960 no
C21' O5' . 1.198(3) no
C21' O6' . 1.315(3) no
C20' O4' . 1.453(3) no
C20' H20D . .960 no
C20' H20E . .960 no
C20' H20F . .960 no
C19' O3' . 1.191(3) no
C19' O4' . 1.318(3) no
C22' O6' . 1.451(3) no
C22' H22D . .960 no
C22' H22E . .960 no
C22' H22F . .960 no
C23' O7' . 1.195(2) no
C23' O8' . 1.323(2) no
C24' O8' . 1.454(3) no
C24' H24D . .960 no
C24' H24E . .960 no
C24' H24F . .960 no

loop_
_geom_torsion_atom_site_label_1
_geom_torsion_atom_site_label_2
_geom_torsion_atom_site_label_3
_geom_torsion_atom_site_label_4
_geom_torsion
_geom_torsion_publ_flag
C10 C1 C2 C3 169.9(2) no
C1 C2 C3 C21 -60.2(2) no
C1 C2 C3 C19 -177.1(2) no
C1 C2 C3 C4 60.8(2) no
C21 C3 C4 C5 -176.6(2) no
C19 C3 C4 C5 -62.8(2) no
C2 C3 C4 C5 62.0(2) no
C3 C4 C5 C6 -108.9(2) yes
C4 C5 C6 C7 177.9(2) no
C5 C6 C7 C8 -161.8(2) yes
C6 C7 C8 C14 1.2(4) no
C11 C9 C10 C18 -178.4(2) no
C11 C9 C10 C1 3.3(3) no
C2 C1 C10 C9 98.5(3) no
C2 C1 C10 C18 -79.9(3) no
C10 C9 C11 O1 77.1(3) no
C10 C9 C11 C12 -104.9(3) no
O1 C11 C12 C13 10.5(3) no
C9 C11 C12 C13 -167.5(2) no
C11 C12 C13 C23 170.3(2) no
C11 C12 C13 C17 50.8(2) no
C11 C12 C13 C14 -66.0(2) no
C7 C8 C14 C15 -138.2(2) no
C7 C8 C14 C13 101.6(2) no
C23 C13 C14 C8 38.9(2) no
C12 C13 C14 C8 -82.9(2) no
C17 C13 C14 C8 155.2(2) no
C23 C13 C14 C15 -86.8(2) no
C12 C13 C14 C15 151.4(2) no
C17 C13 C14 C15 29.5(2) no
C8 C14 C15 C16 -159.7(2) no
C13 C14 C15 C16 -34.3(2) no
C14 C15 C16 C17 25.0(2) no
C15 C16 C17 O2 174.0(2) no
C15 C16 C17 C13 -6.1(2) no
C23 C13 C17 O2 -77.1(2) no
C12 C13 C17 O2 41.4(3) no
C14 C13 C17 O2 165.2(2) no
C23 C13 C17 C16 103.0(2) no
C12 C13 C17 C16 -138.5(2) no
C14 C13 C17 C16 -14.7(2) no
C21 C3 C19 O3 67.5(3) no
C2 C3 C19 O3 -173.2(2) no
C4 C3 C19 O3 -48.6(3) no
C21 C3 C19 O4 -110.3(2) no
C2 C3 C19 O4 9.0(3) no
C4 C3 C19 O4 133.6(2) no
C19 C3 C21 O5 -120.3(2) no
C2 C3 C21 O5 118.3(2) no
C4 C3 C21 O5 -4.8(3) no
C19 C3 C21 O6 59.0(2) no
C2 C3 C21 O6 -62.4(2) no
C4 C3 C21 O6 174.5(2) no
C12 C13 C23 O7 19.7(3) no
C17 C13 C23 O7 141.1(2) no
C14 C13 C23 O7 -106.4(2) no
C12 C13 C23 O8 -160.4(2) no
C17 C13 C23 O8 -39.0(2) no
C14 C13 C23 O8 73.5(2) no
O3 C19 O4 C20 0.9(4) no
C3 C19 O4 C20 178.6(2) no
O5 C21 O6 C22 2.6(3) no
C3 C21 O6 C22 -176.7(2) no
O7 C23 O8 C24 -1.7(3) no
C13 C23 O8 C24 178.5(2) no
C10' C1' C2' C3' 167.2(2) no
C1' C2' C3' C21' -63.8(2) no
C1' C2' C3' C19' -177.0(2) no
C1' C2' C3' C4' 61.1(2) no
C21' C3' C4' C5' -177.8(2) no
C2' C3' C4' C5' 60.7(2) no
C19' C3' C4' C5' -64.4(2) no
C3' C4' C5' C6' -104.3(2) yes
C4' C5' C6' C7' 177.1(2) no
C5' C6' C7' C8' -166.1(2) yes
C6' C7' C8' C14' 0.2(4) no
C11' C9' C10' C18' -177.4(2) no
C11' C9' C10' C1' 3.8(4) no
C2' C1' C10' C9' 98.6(2) no
C2' C1' C10' C18' -80.3(2) no
C10' C9' C11' O1' 75.9(3) no
C10' C9' C11' C12' -106.5(3) no
O1' C11' C12' C13' 8.9(3) no
C9' C11' C12' C13' -168.7(2) no
C11' C12' C13' C23' 170.7(2) no
C11' C12' C13' C17' 52.2(2) no
C11' C12' C13' C14' -64.9(2) no
C7' C8' C14' C15' -137.6(2) no
C7' C8' C14' C13' 101.7(2) no
C12' C13' C14' C8' -80.7(2) no
C23' C13' C14' C8' 41.9(2) no
C17' C13' C14' C8' 156.7(2) no
C12' C13' C14' C15' 152.9(2) no
C23' C13' C14' C15' -84.6(2) no
C17' C13' C14' C15' 30.2(2) no
C8' C14' C15' C16' -161.5(2) no
C13' C14' C15' C16' -35.2(2) no
C14' C15' C16' C17' 26.0(2) no
C15' C16' C17' O2' 173.1(2) no
C15' C16' C17' C13' -6.8(2) no
C12' C13' C17' O2' 40.9(3) no
C23' C13' C17' O2' -77.4(2) no
C14' C13' C17' O2' 165.4(2) no
C12' C13' C17' C16' -139.3(2) no
C23' C13' C17' C16' 102.4(2) no
C14' C13' C17' C16' -14.7(2) no
C2' C3' C21' O5' -58.5(3) no
C19' C3' C21' O5' 61.4(3) no
C4' C3' C21' O5' 177.2(2) no
C2' C3' C21' O6' 121.3(2) no
C19' C3' C21' O6' -118.8(2) no
C4' C3' C21' O6' -3.0(2) no
C21' C3' C19' O3' 58.0(3) no
C2' C3' C19' O3' 173.5(2) no
C4' C3' C19' O3' -62.0(3) no
C21' C3' C19' O4' -122.1(2) no
C2' C3' C19' O4' -6.6(3) no
C4' C3' C19' O4' 117.9(2) no
C12' C13' C23' O7' 18.7(3) no
C17' C13' C23' O7' 140.2(2) no
C14' C13' C23' O7' -108.3(2) no
C12' C13' C23' O8' -161.6(2) no
C17' C13' C23' O8' -40.1(2) no
C14' C13' C23' O8' 71.4(2) no
O3' C19' O4' C20' -1.3(4) no
C3' C19' O4' C20' 178.8(2) no
O5' C21' O6' C22' -1.1(3) no
C3' C21' O6' C22' 179.2(2) no
O7' C23' O8' C24' -1.4(3) no
C13' C23' O8' C24' 178.8(2) no
